data_7209161
loop_
_publ_author_name
'Davey, Roger J.'
'Brychczynska, Monika'
'Sadiq, Ghazala'
'Dent, Geoffrey'
'Pritchard, Robin G.'

_publ_section_title
;
 Crystallising trimesic acid from DMSO solutions -- can crystallography
 teach us anything about the process of crystal nucleation?
;
_journal_issue 5
_journal_name_full CrystEngComm
_journal_page_first 856
_journal_paper_doi 10.1039/c2ce26712h
_journal_volume 15
_journal_year 2013
_chemical_compound_source 'synthesis as described'
_chemical_formula_moiety 'C15 H24 O9 S3'
_chemical_formula_sum 'C15 H24 O9 S3'
_chemical_formula_weight 444.52
_chemical_name_systematic
;
?
;
_space_group_IT_number 62
_symmetry_cell_setting orthorhombic
_symmetry_Int_Tables_number 62
_symmetry_space_group_name_Hall '-P 2ac 2n'
_symmetry_space_group_name_H-M 'P n m a'
_atom_sites_solution_hydrogens geom
_atom_sites_solution_primary direct
_atom_sites_solution_secondary difmap
_audit_conform_dict_location ftp://ftp.iucr.org/pub/cif_core.dic
_audit_conform_dict_name cif_core.dic
_audit_conform_dict_version 2.4
_audit_creation_date 2010-04-20T08:45:16-00:00
_audit_creation_method 'WinGX routine CIF_UPDATE'
_cell_angle_alpha 90
_cell_angle_beta 90
_cell_angle_gamma 90
_cell_formula_units_Z 4
_cell_length_a 18.9143(7)
_cell_length_b 21.0884(9)
_cell_length_c 5.2773(2)
_cell_measurement_reflns_used 5393
_cell_measurement_temperature 100(2)
_cell_measurement_theta_max 27
_cell_measurement_theta_min 2
_cell_measurement_wavelength 0.71073
_cell_volume 2104.97(14)
_computing_cell_refinement 'HKL Scalepack (Otwinowski & Minor 1997)'
_computing_data_collection 'Collect (Nonius BV, 1997-2000)'
_computing_data_reduction 'HKL Denzo and Scalepack (Otwinowski & Minor 1997)'
_computing_molecular_graphics 'Ortep-3 for Windows (Farrugia, 1997)'
_computing_publication_material 'WinGX publication routines (Farrugia, 1999)'
_computing_structure_refinement 'SHELXL-97 (Sheldrick, 1997)'
_computing_structure_solution 'SIR92 (Giacovazzo et al, 1993)'
_diffrn_ambient_temperature 100(2)
_diffrn_detector 'CCD plate'
_diffrn_detector_area_resol_mean 9
_diffrn_measured_fraction_theta_full 0.982
_diffrn_measured_fraction_theta_max 0.982
_diffrn_measurement_device '95mm CCD camera on \k-goniostat'
_diffrn_measurement_device_type KappaCCD
_diffrn_measurement_method 'CCD rotation images, thick slices'
_diffrn_orient_matrix_type 'by Nonius Collect from scalepack cell'
_diffrn_orient_matrix_UB_11 -0.71045E-1
_diffrn_orient_matrix_UB_12 -0.323119E-1
_diffrn_orient_matrix_UB_13 -0.120158E-1
_diffrn_orient_matrix_UB_21 -0.42557E-2
_diffrn_orient_matrix_UB_22 0.226888E-1
_diffrn_orient_matrix_UB_23 -0.42778E-1
_diffrn_orient_matrix_UB_31 0.625395E-1
_diffrn_orient_matrix_UB_32 -0.351625E-1
_diffrn_orient_matrix_UB_33 -0.16561E-1
_diffrn_radiation_monochromator graphite
_diffrn_radiation_probe x-ray
_diffrn_radiation_type MoK\a
_diffrn_radiation_wavelength 0.71073
_diffrn_reflns_av_R_equivalents 0.074
_diffrn_reflns_av_unetI/netI 0.0446
_diffrn_reflns_limit_h_max 0
_diffrn_reflns_limit_h_min -22
_diffrn_reflns_limit_k_max 25
_diffrn_reflns_limit_k_min 0
_diffrn_reflns_limit_l_max 0
_diffrn_reflns_limit_l_min -6
_diffrn_reflns_number 37229
_diffrn_reflns_reduction_process
;
Scaled and merged with SORTAV
R.H. Blessing, (1987) Cryst. Rev. 1, 3-58
R.H. Blessing, (1989) J. Appl. Cryst. 22, 396-397
;
_diffrn_reflns_theta_full 25.49
_diffrn_reflns_theta_max 25.49
_diffrn_reflns_theta_min 3.61
_diffrn_source 'Enraf Nonius FR590'
_exptl_absorpt_coefficient_mu 0.394
_exptl_absorpt_correction_T_max 0.9691
_exptl_absorpt_correction_T_min 0.9078
_exptl_absorpt_correction_type multi-scan
_exptl_absorpt_process_details
;
R.H. Blessing, Acta Cryst. (1995), A51, 33-38
;
_exptl_crystal_colour colourless
_exptl_crystal_density_diffrn 1.403
_exptl_crystal_density_method 'not measured'
_exptl_crystal_description needle
_exptl_crystal_F_000 936
_exptl_crystal_size_max 0.25
_exptl_crystal_size_mid 0.14
_exptl_crystal_size_min 0.08
_refine_diff_density_max 0.611
_refine_diff_density_min -0.698
_refine_diff_density_rms 0.097
_refine_ls_extinction_method none
_refine_ls_goodness_of_fit_ref 1.021
_refine_ls_hydrogen_treatment constr
_refine_ls_matrix_type full
_refine_ls_number_parameters 148
_refine_ls_number_reflns 1983
_refine_ls_number_restraints 0
_refine_ls_restrained_S_all 1.021
_refine_ls_R_factor_all 0.1439
_refine_ls_R_factor_gt 0.088
_refine_ls_shift/su_max 0.002
_refine_ls_shift/su_mean 0
_refine_ls_structure_factor_coef Fsqd
_refine_ls_weighting_details 'calc w=1/[\s^2^(Fo^2^)+(0.0400P)^2^+12.0000P] where P=(Fo^2^+2Fc^2^)/3'
_refine_ls_weighting_scheme calc
_refine_ls_wR_factor_gt 0.176
_refine_ls_wR_factor_ref 0.2067
_reflns_number_gt 1099
_reflns_number_total 1983
_reflns_threshold_expression >2sigma(I)
_cod_data_source_file c2ce26712h.txt
_cod_data_source_block new
_cod_database_code 7209161

loop_
_symmetry_equiv_pos_as_xyz
'x, y, z'
'-x+1/2, -y, z+1/2'
'x+1/2, -y+1/2, -z+1/2'
'-x, y+1/2, -z'
'-x, -y, -z'
'x-1/2, y, -z-1/2'
'-x-1/2, y-1/2, z-1/2'
'x, -y-1/2, z'

loop_
_atom_site_label
_atom_site_type_symbol
_atom_site_fract_x
_atom_site_fract_y
_atom_site_fract_z
_atom_site_U_iso_or_equiv
_atom_site_adp_type
_atom_site_occupancy
_atom_site_symmetry_multiplicity
_atom_site_calc_flag
_atom_site_refinement_flags
C1 C 0.5400(3) 0.6930(2) 0.5086(10) 0.0415(12) Uani 1 1 d .
C2 C 0.4927(3) 0.6932(3) 0.7110(11) 0.0507(14) Uani 1 1 d .
H2 H 0.4766 0.6542 0.7805 0.061 Uiso 1 1 calc R
C3 C 0.4690(4) 0.75 0.8109(14) 0.0476(19) Uani 1 2 d S
C4 C 0.5635(4) 0.75 0.4080(15) 0.0438(18) Uani 1 2 d S
H4 H 0.5957 0.75 0.2699 0.053 Uiso 1 2 calc SR
C5 C 0.5650(3) 0.6310(3) 0.4090(11) 0.0539(15) Uani 1 1 d .
C6 C 0.4196(4) 0.75 1.0285(16) 0.067(3) Uani 1 2 d S
C7 C 0.6422(4) 0.4586(3) -0.2994(12) 0.081(2) Uani 1 1 d .
H7A H 0.6032 0.482 -0.3784 0.121 Uiso 1 1 calc R
H7B H 0.6366 0.4132 -0.3334 0.121 Uiso 1 1 calc R
H7C H 0.6872 0.4733 -0.3698 0.121 Uiso 1 1 calc R
C8A C 0.5401(6) 0.4798(5) -0.006(2) 0.061(3) Uani 0.5 1 d P
H8A1 H 0.5193 0.4887 0.1599 0.092 Uiso 0.5 1 calc PR
H8A2 H 0.5204 0.4401 -0.073 0.092 Uiso 0.5 1 calc PR
H8A3 H 0.5292 0.5146 -0.123 0.092 Uiso 0.5 1 calc PR
C8B C 0.7202(5) 0.4198(5) 0.064(2) 0.051(3) Uani 0.5 1 d P
H8B1 H 0.7338 0.418 0.2432 0.077 Uiso 0.5 1 calc PR
H8B2 H 0.7595 0.4371 -0.0355 0.077 Uiso 0.5 1 calc PR
H8B3 H 0.7091 0.377 0.004 0.077 Uiso 0.5 1 calc PR
C9 C 0.1907(5) 0.7318(5) 1.665(2) 0.054(3) Uiso 0.5 1 d P
H9A H 0.1502 0.7593 1.6295 0.081 Uiso 0.5 1 calc PR
H9B H 0.2061 0.7382 1.8407 0.081 Uiso 0.5 1 calc PR
H9C H 0.177 0.6874 1.6409 0.081 Uiso 0.5 1 calc PR
C10 C 0.2811(7) 0.6731(6) 1.633(3) 0.070(4) Uani 0.5 1 d P
H10A H 0.2386 0.6553 1.712 0.105 Uiso 0.5 1 calc PR
H10B H 0.3167 0.6814 1.764 0.105 Uiso 0.5 1 calc PR
H10C H 0.3001 0.6427 1.51 0.105 Uiso 0.5 1 calc PR
O1 O 0.6128(2) 0.63722(18) 0.2248(9) 0.0654(12) Uani 1 1 d .
H1 H 0.6271 0.6012 0.1803 0.098 Uiso 1 1 calc R
O2 O 0.5433(3) 0.58059(19) 0.4833(8) 0.0736(14) Uani 1 1 d .
O3 O 0.3994(2) 0.8032(2) 1.1173(8) 0.0638(12) Uani 1 1 d .
H3 H 0.38 0.7975 1.2588 0.096 Uiso 0.5 1 calc PR
O4 O 0.6736(2) 0.53680(18) 0.0618(9) 0.0717(13) Uani 1 1 d .
O5 O 0.3194(4) 0.7881(4) 1.5059(15) 0.058(2) Uani 0.5 1 d P
S1 S 0.64126(10) 0.47158(7) 0.0269(3) 0.0653(5) Uani 1 1 d .
S2 S 0.25793(12) 0.75 1.4655(5) 0.0688(7) Uani 1 2 d S

loop_
_atom_site_aniso_label
_atom_site_aniso_U_11
_atom_site_aniso_U_22
_atom_site_aniso_U_33
_atom_site_aniso_U_23
_atom_site_aniso_U_13
_atom_site_aniso_U_12
C1 0.045(3) 0.038(3) 0.041(3) -0.002(2) -0.002(2) -0.001(2)
C2 0.048(3) 0.058(3) 0.046(3) 0.003(3) -0.005(3) -0.010(3)
C3 0.039(4) 0.065(5) 0.039(4) 0 -0.008(3) 0
C4 0.042(4) 0.046(4) 0.044(5) 0 0.000(3) 0
C5 0.069(4) 0.046(3) 0.047(4) -0.002(3) -0.004(3) -0.006(3)
C6 0.044(5) 0.123(9) 0.034(5) 0 -0.008(4) 0
C7 0.113(6) 0.077(5) 0.052(4) 0.001(3) 0.014(4) -0.005(4)
C8A 0.075(8) 0.056(7) 0.054(8) -0.003(6) -0.005(7) -0.024(6)
C8B 0.042(6) 0.037(6) 0.075(8) -0.004(5) -0.002(6) 0.003(5)
C10 0.086(9) 0.060(8) 0.064(9) 0.005(7) -0.007(7) -0.013(7)
O1 0.077(3) 0.042(2) 0.077(3) -0.008(2) 0.020(2) 0.000(2)
O2 0.122(4) 0.044(2) 0.055(3) -0.002(2) 0.006(3) -0.024(2)
O3 0.054(2) 0.090(3) 0.047(3) -0.005(2) 0.004(2) -0.002(2)
O4 0.090(3) 0.047(2) 0.078(3) -0.012(2) -0.009(3) 0.017(2)
O5 0.058(5) 0.061(5) 0.055(5) -0.006(4) 0.004(4) -0.010(4)
S1 0.0930(13) 0.0487(9) 0.0542(10) 0.0005(7) 0.0065(9) 0.0167(8)
S2 0.0531(13) 0.107(2) 0.0467(13) 0 0.0014(10) 0

loop_
_atom_type_symbol
_atom_type_description
_atom_type_scat_dispersion_real
_atom_type_scat_dispersion_imag
_atom_type_scat_source
C C 0.0033 0.0016 'International Tables Vol C Tables 4.2.6.8 and 6.1.1.4'
O O 0.0106 0.006 'International Tables Vol C Tables 4.2.6.8 and 6.1.1.4'
S S 0.1246 0.1234 'International Tables Vol C Tables 4.2.6.8 and 6.1.1.4'
H H 0 0 'International Tables Vol C Tables 4.2.6.8 and 6.1.1.4'

loop_
_geom_angle_atom_site_label_1
_geom_angle_atom_site_label_2
_geom_angle_atom_site_label_3
_geom_angle
_geom_angle_site_symmetry_1
_geom_angle_site_symmetry_3
C4 C1 C2 119.7(5) . .
C4 C1 C5 121.7(5) . .
C2 C1 C5 118.6(5) . .
C3 C2 C1 120.2(5) . .
C2 C3 C2 120.0(7) . 8_575
C2 C3 C6 120.0(4) . .
C2 C3 C6 120.0(4) 8_575 .
C1 C4 C1 120.2(7) . 8_575
O2 C5 O1 123.6(5) . .
O2 C5 C1 123.6(6) . .
O1 C5 C1 112.8(5) . .
O3 C6 O3 123.3(8) 8_575 .
O3 C6 C3 118.4(4) 8_575 .
O3 C6 C3 118.4(4) . .
C10 O5 S2 88.7(8) 8_575 .
C10 O5 O5 129.7(7) 8_575 8_575
S2 O5 O5 55.8(3) . 8_575
O4 S1 C7 105.0(3) . .
O4 S1 C8B 101.3(4) . .
C7 S1 C8B 90.2(5) . .
O4 S1 C8A 109.3(4) . .
C7 S1 C8A 86.2(5) . .
C8B S1 C8A 149.1(5) . .
O5 S2 O5 68.4(7) . 8_575
O5 S2 C9 130.2(5) . .
O5 S2 C9 113.0(5) 8_575 .
O5 S2 C9 113.0(5) . 8_575
O5 S2 C9 130.2(5) 8_575 8_575
C9 S2 C9 26.2(7) . 8_575
O5 S2 C10 102.9(5) . .
O5 S2 C10 42.5(5) 8_575 .
C9 S2 C10 71.9(6) . .
C9 S2 C10 94.4(6) 8_575 .
O5 S2 C10 42.5(5) . 8_575
O5 S2 C10 102.9(5) 8_575 8_575
C9 S2 C10 94.4(6) . 8_575
C9 S2 C10 71.9(6) 8_575 8_575
C10 S2 C10 117.3(8) . 8_575

loop_
_geom_bond_atom_site_label_1
_geom_bond_atom_site_label_2
_geom_bond_distance
_geom_bond_site_symmetry_2
C1 C4 1.387(6) .
C1 C2 1.394(7) .
C1 C5 1.485(7) .
C2 C3 1.383(7) .
C3 C2 1.383(7) 8_575
C3 C6 1.480(11) .
C4 C1 1.387(6) 8_575
C5 O2 1.205(6) .
C5 O1 1.334(7) .
C6 O3 1.274(5) 8_575
C6 O3 1.274(5) .
C7 S1 1.743(7) .
C8A S1 1.930(11) .
C8B S1 1.861(10) .
C9 S2 1.695(10) .
C10 S2 1.900(13) .
O4 S1 1.517(4) .
O5 C10 1.284(14) 8_575
O5 S2 1.429(8) .
O5 O5 1.606(15) 8_575
S2 O5 1.429(8) 8_575
S2 C9 1.695(10) 8_575
S2 C10 1.900(13) 8_575
